data_7056997
loop_
_publ_author_name
'Wolf, Florian F.'
'Neud\"orfl, J\"org-M.'
'Goldfuss, Bernd'

_publ_section_title
;
 Hydrogen-bonding cyclodiphosphazanes: superior effects of
 3,5-(CF3)2-substitution in anion-recognition and counter-ion catalysis
;
_journal_issue 7
_journal_name_full 'New Journal of Chemistry'
_journal_page_first 4854
_journal_paper_doi 10.1039/C7NJ04660J
_journal_volume 42
_journal_year 2018
_chemical_formula_sum 'C28 H36 F12 N4 O4 P2 S'
_chemical_formula_weight 814.61
_space_group_crystal_system orthorhombic
_space_group_IT_number 33
_space_group_name_Hall 'P 2c -2n'
_space_group_name_H-M_alt 'P n a 21'
_symmetry_space_group_name_Hall 'P 2c -2n'
_symmetry_space_group_name_H-M 'P n a 21'
_atom_sites_solution_hydrogens mixed
_audit_creation_method SHELXL-2014/7
_audit_update_record
;
2017-07-14 deposited with the CCDC.
2018-02-07 downloaded from the CCDC.
;
_cell_angle_alpha 90
_cell_angle_beta 90
_cell_angle_gamma 90
_cell_formula_units_Z 4
_cell_length_a 14.0313(4)
_cell_length_b 21.6500(6)
_cell_length_c 12.1766(3)
_cell_measurement_temperature 100(2)
_cell_volume 3698.98(17)
_computing_cell_refinement 'Bruker APEX 3'
_computing_data_collection 'Bruker APEX 3'
_computing_data_reduction 'Bruker APEX 3'
_computing_molecular_graphics 'SCHAKAL99 (E. Keller 1999)'
_computing_publication_material 'PLATON (A. L. Spek 1980-2015)'
_computing_structure_refinement
;
SHELXL-2014/7 (Sheldrick, 2014)
SHELXLE (C. B. Huebschle 2016)'
;
_computing_structure_solution 'SHELXT  (Sheldrick, 2015)'
_diffrn_ambient_temperature 100(2)
_diffrn_measured_fraction_theta_full 0.998
_diffrn_measured_fraction_theta_max 0.998
_diffrn_measurement_device_type 'Bruker D8'
_diffrn_measurement_method 'phi / omega scans'
_diffrn_radiation_type CuK\a
_diffrn_radiation_wavelength 1.54178
_diffrn_reflns_av_R_equivalents 0.0475
_diffrn_reflns_av_unetI/netI 0.0339
_diffrn_reflns_Laue_measured_fraction_full 0.998
_diffrn_reflns_Laue_measured_fraction_max 0.998
_diffrn_reflns_limit_h_max 13
_diffrn_reflns_limit_h_min -16
_diffrn_reflns_limit_k_max 25
_diffrn_reflns_limit_k_min -24
_diffrn_reflns_limit_l_max 14
_diffrn_reflns_limit_l_min -14
_diffrn_reflns_number 26645
_diffrn_reflns_point_group_measured_fraction_full 0.971
_diffrn_reflns_point_group_measured_fraction_max 0.971
_diffrn_reflns_theta_full 66.792
_diffrn_reflns_theta_max 66.792
_diffrn_reflns_theta_min 3.754
_diffrn_source 'micro focus'
_exptl_absorpt_coefficient_mu 2.504
_exptl_absorpt_correction_T_max 0.7528
_exptl_absorpt_correction_T_min 0.5822
_exptl_absorpt_correction_type multi-scan
_exptl_absorpt_process_details 'Bruker SADABS'
_exptl_crystal_colour colourless
_exptl_crystal_density_diffrn 1.463
_exptl_crystal_description prism
_exptl_crystal_F_000 1672
_exptl_crystal_size_max 0.300
_exptl_crystal_size_mid 0.200
_exptl_crystal_size_min 0.150
_refine_diff_density_max 0.676
_refine_diff_density_min -0.488
_refine_diff_density_rms 0.060
_refine_ls_abs_structure_details
;
 Flack x determined using 2671 quotients [(I+)-(I-)]/[(I+)+(I-)]
 (Parsons, Flack and Wagner, Acta Cryst. B69 (2013) 249-259).
;
_refine_ls_abs_structure_Flack 0.046(7)
_refine_ls_extinction_method none
_refine_ls_goodness_of_fit_ref 0.994
_refine_ls_hydrogen_treatment mixed
_refine_ls_matrix_type full
_refine_ls_number_parameters 493
_refine_ls_number_reflns 6394
_refine_ls_number_restraints 3
_refine_ls_restrained_S_all 0.994
_refine_ls_R_factor_all 0.0439
_refine_ls_R_factor_gt 0.0416
_refine_ls_shift/su_max 0.000
_refine_ls_shift/su_mean 0.000
_refine_ls_structure_factor_coef Fsqd
_refine_ls_weighting_details 'w=1/[\s^2^(Fo^2^)+(0.0704P)^2^+3.2729P] where P=(Fo^2^+2Fc^2^)/3'
_refine_ls_weighting_scheme calc
_refine_ls_wR_factor_gt 0.1115
_refine_ls_wR_factor_ref 0.1129
_reflns_Friedel_coverage 0.852
_reflns_Friedel_fraction_full 0.942
_reflns_Friedel_fraction_max 0.942
_reflns_number_gt 6172
_reflns_number_total 6394
_reflns_threshold_expression 'I > 2\s(I)'
_cod_data_source_file c7nj04660j2.cif
_cod_data_source_block fwfr11
_cod_depositor_comments 'Adding full bibliography for 7056994--7056999.cif.'
_cod_database_code 7056997
_shelx_shelxl_version_number 2014/7
_shelx_space_group_comment
;
The symmetry employed for this shelxl refinement is uniquely defined
by the following loop, which should always be used as a source of
symmetry information in preference to the above space-group names.
They are only intended as comments.
;
_shelx_estimated_absorpt_t_min 0.520
_shelx_estimated_absorpt_t_max 0.705

loop_
_space_group_symop_operation_xyz
'x, y, z'
'-x, -y, z+1/2'
'x+1/2, -y+1/2, z'
'-x+1/2, y+1/2, z+1/2'

loop_
_atom_site_label
_atom_site_type_symbol
_atom_site_fract_x
_atom_site_fract_y
_atom_site_fract_z
_atom_site_U_iso_or_equiv
_atom_site_adp_type
_atom_site_occupancy
_atom_site_site_symmetry_order
_atom_site_calc_flag
_atom_site_refinement_flags_posn
_atom_site_refinement_flags_adp
_atom_site_refinement_flags_occupancy
S003 S 0.56638(8) 0.29656(5) 0.70982(10) 0.0289(3) Uani 1 1 d . . .
P1 P 0.47146(7) 0.28409(4) 0.59916(9) 0.0173(2) Uani 1 1 d . . .
P2 P 0.48412(6) 0.23064(4) 0.41887(8) 0.0177(2) Uani 1 1 d . . .
F1 F 0.1744(3) 0.50519(14) 0.6144(3) 0.0577(10) Uani 1 1 d . . .
F2 F 0.1411(5) 0.5253(3) 0.7781(5) 0.121(3) Uani 1 1 d . . .
F3 F 0.2674(4) 0.55995(15) 0.7075(6) 0.102(2) Uani 1 1 d . . .
F4 F 0.3033(3) 0.4125(3) 1.0797(3) 0.100(2) Uani 1 1 d . . .
F5 F 0.4469(3) 0.42333(19) 1.0340(3) 0.0580(10) Uani 1 1 d . . .
F6 F 0.3931(4) 0.33394(18) 1.0408(3) 0.0803(16) Uani 1 1 d . . .
F7 F 0.1284(4) 0.2543(3) 0.0773(5) 0.105(2) Uani 1 1 d . . .
F8 F 0.1964(4) 0.2386(4) -0.0807(5) 0.139(3) Uani 1 1 d . . .
F9 F 0.1258(3) 0.1682(3) 0.0081(5) 0.0966(19) Uani 1 1 d . . .
F10 F 0.5308(4) 0.1430(5) -0.0792(5) 0.108(3) Uani 0.75 1 d . . P
F11 F 0.4559(6) 0.0755(4) -0.0628(7) 0.113(3) Uani 0.75 1 d . . P
F12 F 0.5041(7) 0.0512(4) 0.0489(10) 0.137(4) Uani 0.75 1 d . . P
F13 F 0.5823(5) 0.1099(4) 0.0552(5) 0.095(3) Uani 0.75 1 d . . P
O1 O 0.5666(2) 0.19849(14) 0.3693(3) 0.0251(7) Uani 1 1 d . . .
O2 O 0.7717(2) 0.06247(14) 0.3861(3) 0.0345(8) Uani 1 1 d . . .
O3 O 0.7415(3) -0.03116(16) 0.3170(4) 0.0468(10) Uani 1 1 d . . .
O4 O 0.7527(2) 0.18757(14) 0.4287(3) 0.0206(6) Uani 1 1 d . . .
N1 N 0.4960(2) 0.30214(15) 0.4668(3) 0.0180(7) Uani 1 1 d . . .
N2 N 0.4507(2) 0.21313(15) 0.5465(3) 0.0172(7) Uani 1 1 d . . .
N3 N 0.3652(2) 0.31269(16) 0.6302(3) 0.0202(7) Uani 1 1 d D . .
N4 N 0.3907(2) 0.22806(17) 0.3378(3) 0.0221(7) Uani 1 1 d D . .
C1 C 0.3782(3) 0.20609(18) 0.2301(3) 0.0206(8) Uani 1 1 d . . .
C00H C 0.2924(3) 0.41031(19) 0.6744(4) 0.0233(9) Uani 1 1 d . . .
H00H H 0.2771 0.4154 0.5989 0.028 Uiso 1 1 calc R U .
C2 C 0.2928(3) 0.2207(2) 0.1789(4) 0.0252(9) Uani 1 1 d . . .
H2 H 0.2466 0.2450 0.2161 0.030 Uiso 1 1 calc R U .
C3 C 0.2751(4) 0.1999(2) 0.0732(4) 0.0352(11) Uani 1 1 d . . .
C4 C 0.3423(4) 0.1642(3) 0.0168(4) 0.0419(13) Uani 1 1 d . . .
H4 H 0.3302 0.1502 -0.0558 0.050 Uiso 1 1 calc R U .
C5 C 0.4265(4) 0.1499(2) 0.0691(4) 0.0368(12) Uani 1 1 d . . .
C6 C 0.4459(3) 0.1700(2) 0.1747(4) 0.0290(10) Uani 1 1 d . . .
H6 H 0.5044 0.1594 0.2093 0.035 Uiso 1 1 calc R U .
C7 C 0.5006(5) 0.1116(3) 0.0103(6) 0.0595(19) Uani 1 1 d . . .
C8 C 0.1834(5) 0.2166(4) 0.0179(5) 0.0613(19) Uani 1 1 d . . .
C9 C 0.6491(3) 0.3528(3) 0.4306(5) 0.0408(13) Uani 1 1 d . . .
H9A H 0.6719 0.3138 0.3990 0.061 Uiso 1 1 calc R U .
H9B H 0.6647 0.3540 0.5090 0.061 Uiso 1 1 calc R U .
H9C H 0.6801 0.3875 0.3932 0.061 Uiso 1 1 calc R U .
C10 C 0.5410(3) 0.35743(19) 0.4157(4) 0.0245(9) Uani 1 1 d . . .
C11 C 0.5015(4) 0.4148(2) 0.4732(4) 0.0301(10) Uani 1 1 d . . .
H11A H 0.5324 0.4517 0.4434 0.045 Uiso 1 1 calc R U .
H11B H 0.5142 0.4120 0.5522 0.045 Uiso 1 1 calc R U .
H11C H 0.4326 0.4173 0.4608 0.045 Uiso 1 1 calc R U .
C12 C 0.5160(3) 0.3578(2) 0.2941(4) 0.0319(10) Uani 1 1 d . . .
H12A H 0.5456 0.3937 0.2588 0.048 Uiso 1 1 calc R U .
H12B H 0.4467 0.3601 0.2855 0.048 Uiso 1 1 calc R U .
H12C H 0.5397 0.3198 0.2597 0.048 Uiso 1 1 calc R U .
C13 C 0.3973(3) 0.10720(19) 0.5178(4) 0.0293(10) Uani 1 1 d . . .
H13A H 0.3372 0.1237 0.4890 0.044 Uiso 1 1 calc R U .
H13B H 0.3855 0.0672 0.5531 0.044 Uiso 1 1 calc R U .
H13C H 0.4426 0.1018 0.4573 0.044 Uiso 1 1 calc R U .
C14 C 0.4387(3) 0.15225(17) 0.6020(4) 0.0214(8) Uani 1 1 d . . .
C15 C 0.3703(3) 0.1610(2) 0.6977(4) 0.0309(10) Uani 1 1 d . . .
H15A H 0.3098 0.1777 0.6705 0.046 Uiso 1 1 calc R U .
H15B H 0.3981 0.1898 0.7508 0.046 Uiso 1 1 calc R U .
H15C H 0.3589 0.1211 0.7334 0.046 Uiso 1 1 calc R U .
C16 C 0.5359(3) 0.1292(2) 0.6409(5) 0.0325(11) Uani 1 1 d . . .
H16A H 0.5786 0.1248 0.5777 0.049 Uiso 1 1 calc R U .
H16B H 0.5284 0.0891 0.6773 0.049 Uiso 1 1 calc R U .
H16C H 0.5631 0.1590 0.6928 0.049 Uiso 1 1 calc R U .
C17 C 0.3423(3) 0.35840(18) 0.7087(3) 0.0214(8) Uani 1 1 d . . .
C18 C 0.3660(3) 0.3511(2) 0.8194(4) 0.0267(9) Uani 1 1 d . . .
H18 H 0.3997 0.3156 0.8436 0.032 Uiso 1 1 calc R U .
C19 C 0.3393(3) 0.3970(2) 0.8939(4) 0.0302(10) Uani 1 1 d . . .
C20 C 0.2889(4) 0.4487(2) 0.8609(4) 0.0335(11) Uani 1 1 d . . .
H20 H 0.2710 0.4794 0.9126 0.040 Uiso 1 1 calc R U .
C21 C 0.2647(3) 0.4548(2) 0.7501(4) 0.0293(10) Uani 1 1 d . . .
C22 C 0.2132(4) 0.5108(2) 0.7124(5) 0.0420(13) Uani 1 1 d . . .
C23 C 0.3684(5) 0.3907(3) 1.0121(4) 0.0417(13) Uani 1 1 d . . .
C24 C 0.6193(4) 0.0420(3) 0.3071(7) 0.063(2) Uani 1 1 d . . .
H24A H 0.6073 0.0861 0.3193 0.094 Uiso 1 1 calc R U .
H24B H 0.5745 0.0176 0.3509 0.094 Uiso 1 1 calc R U .
H24C H 0.6107 0.0324 0.2291 0.094 Uiso 1 1 calc R U .
C25 C 0.7181(3) 0.0270(2) 0.3403(4) 0.0322(10) Uani 1 1 d . . .
C26 C 0.8393(4) -0.0508(2) 0.3440(5) 0.0446(13) Uani 1 1 d . . .
H26A H 0.8418 -0.0965 0.3480 0.053 Uiso 1 1 calc R U .
H26B H 0.8573 -0.0342 0.4168 0.053 Uiso 1 1 calc R U .
C27 C 0.9077(4) -0.0287(3) 0.2604(5) 0.0484(14) Uani 1 1 d . . .
H27A H 0.8864 -0.0418 0.1874 0.073 Uiso 1 1 calc R U .
H27B H 0.9708 -0.0462 0.2754 0.073 Uiso 1 1 calc R U .
H27C H 0.9112 0.0164 0.2630 0.073 Uiso 1 1 calc R U .
H1X H 0.690(4) 0.191(2) 0.418(4) 0.021(12) Uiso 1 1 d . . .
H2X H 0.762(5) 0.154(3) 0.409(6) 0.047(18) Uiso 1 1 d . . .
H4X H 0.324(3) 0.312(2) 0.574(3) 0.024(13) Uiso 1 1 d D . .
H5X H 0.341(3) 0.249(2) 0.364(4) 0.025(12) Uiso 1 1 d D . .

loop_
_atom_site_aniso_label
_atom_site_aniso_U_11
_atom_site_aniso_U_22
_atom_site_aniso_U_33
_atom_site_aniso_U_23
_atom_site_aniso_U_13
_atom_site_aniso_U_12
S003 0.0302(5) 0.0297(5) 0.0267(5) -0.0001(4) -0.0156(4) -0.0045(4)
P1 0.0187(5) 0.0168(4) 0.0163(5) 0.0010(4) -0.0071(4) -0.0019(4)
P2 0.0140(4) 0.0213(4) 0.0178(5) -0.0007(4) -0.0035(4) 0.0010(3)
F1 0.076(2) 0.0324(15) 0.064(2) -0.0148(15) -0.0335(19) 0.0195(15)
F2 0.155(5) 0.124(4) 0.085(4) 0.013(3) 0.044(4) 0.109(4)
F3 0.105(3) 0.0247(16) 0.177(6) 0.010(2) -0.085(4) -0.0160(19)
F4 0.073(3) 0.202(6) 0.025(2) -0.020(3) 0.0093(19) 0.016(3)
F5 0.075(2) 0.064(2) 0.0348(18) 0.0027(16) -0.0224(17) -0.0147(19)
F6 0.167(5) 0.049(2) 0.0244(17) 0.0074(15) -0.020(2) -0.029(3)
F7 0.108(4) 0.126(4) 0.082(3) -0.057(3) -0.068(3) 0.071(3)
F8 0.081(3) 0.283(9) 0.053(3) 0.069(4) -0.043(3) -0.037(4)
F9 0.034(2) 0.130(5) 0.126(5) -0.047(4) -0.017(2) -0.004(2)
F10 0.058(3) 0.230(10) 0.036(3) -0.002(4) 0.028(3) 0.039(5)
F11 0.122(6) 0.131(7) 0.086(5) -0.076(5) -0.018(4) 0.063(5)
F12 0.129(7) 0.090(6) 0.192(11) 0.014(6) 0.084(8) 0.051(5)
F13 0.092(4) 0.143(6) 0.050(3) -0.045(4) -0.006(3) 0.085(5)
O1 0.0160(14) 0.0311(15) 0.0281(17) -0.0036(13) -0.0026(12) 0.0033(11)
O2 0.0352(17) 0.0221(15) 0.046(2) -0.0114(14) -0.0062(15) 0.0020(13)
O3 0.039(2) 0.0253(16) 0.076(3) -0.0188(18) -0.0004(19) 0.0005(14)
O4 0.0152(14) 0.0185(14) 0.0282(16) -0.0020(12) -0.0046(12) -0.0008(10)
N1 0.0195(16) 0.0165(15) 0.0181(17) 0.0005(13) -0.0048(13) -0.0030(13)
N2 0.0176(16) 0.0147(15) 0.0193(17) 0.0009(13) -0.0044(13) -0.0010(12)
N3 0.0225(17) 0.0195(15) 0.0186(17) -0.0039(13) -0.0075(13) -0.0002(13)
N4 0.0136(16) 0.0319(19) 0.0207(18) -0.0078(14) -0.0036(14) 0.0046(14)
C1 0.0234(19) 0.0212(18) 0.017(2) -0.0040(15) 0.0001(17) -0.0046(15)
C00H 0.026(2) 0.0222(19) 0.022(2) -0.0053(17) -0.0009(16) -0.0055(16)
C2 0.029(2) 0.028(2) 0.019(2) -0.0021(17) -0.0038(17) -0.0032(17)
C3 0.040(3) 0.039(3) 0.026(3) -0.005(2) -0.007(2) -0.005(2)
C4 0.057(3) 0.051(3) 0.017(2) -0.011(2) -0.001(2) -0.013(3)
C5 0.046(3) 0.040(3) 0.024(2) -0.012(2) 0.009(2) -0.010(2)
C6 0.031(2) 0.032(2) 0.024(2) -0.0036(18) 0.0039(19) -0.0042(18)
C7 0.060(4) 0.065(4) 0.054(4) -0.036(3) 0.023(3) -0.013(3)
C8 0.070(4) 0.088(5) 0.027(3) -0.024(3) -0.024(3) 0.015(4)
C9 0.019(2) 0.046(3) 0.057(3) 0.022(3) -0.005(2) -0.011(2)
C10 0.0201(19) 0.024(2) 0.029(2) 0.0097(19) -0.0018(18) -0.0051(15)
C11 0.036(2) 0.020(2) 0.034(3) 0.0050(18) -0.010(2) -0.0087(18)
C12 0.034(2) 0.035(2) 0.027(2) 0.009(2) 0.0002(19) -0.0043(19)
C13 0.027(2) 0.0196(19) 0.041(3) -0.0036(19) -0.003(2) -0.0013(16)
C14 0.0195(19) 0.0159(17) 0.029(2) 0.0043(17) -0.0028(17) -0.0001(14)
C15 0.035(2) 0.023(2) 0.035(3) 0.0074(19) 0.005(2) -0.0024(17)
C16 0.028(2) 0.026(2) 0.043(3) 0.010(2) -0.006(2) 0.0058(18)
C17 0.0247(19) 0.0221(18) 0.017(2) -0.0027(16) -0.0005(16) -0.0042(15)
C18 0.035(2) 0.026(2) 0.019(2) -0.0007(17) 0.0006(18) -0.0079(18)
C19 0.039(2) 0.030(2) 0.022(2) -0.0049(18) 0.0037(19) -0.0106(19)
C20 0.043(3) 0.029(2) 0.028(2) -0.0135(19) 0.005(2) -0.010(2)
C21 0.029(2) 0.022(2) 0.037(3) -0.0085(18) -0.0015(19) -0.0055(18)
C22 0.052(3) 0.026(2) 0.049(3) -0.018(2) -0.009(3) 0.003(2)
C23 0.067(4) 0.037(3) 0.021(2) -0.006(2) 0.004(2) -0.011(2)
C24 0.046(3) 0.041(3) 0.101(6) -0.027(4) -0.029(4) 0.010(3)
C25 0.034(2) 0.025(2) 0.037(3) -0.0049(19) -0.002(2) 0.0001(19)
C26 0.049(3) 0.025(2) 0.060(4) -0.006(2) 0.003(3) 0.005(2)
C27 0.058(3) 0.040(3) 0.047(3) -0.013(3) 0.007(3) 0.009(3)

loop_
_atom_type_symbol
_atom_type_description
_atom_type_scat_dispersion_real
_atom_type_scat_dispersion_imag
_atom_type_scat_source
C C 0.0181 0.0091 'International Tables Vol C Tables 4.2.6.8 and 6.1.1.4'
H H 0.0000 0.0000 'International Tables Vol C Tables 4.2.6.8 and 6.1.1.4'
F F 0.0727 0.0534 'International Tables Vol C Tables 4.2.6.8 and 6.1.1.4'
N N 0.0311 0.0180 'International Tables Vol C Tables 4.2.6.8 and 6.1.1.4'
O O 0.0492 0.0322 'International Tables Vol C Tables 4.2.6.8 and 6.1.1.4'
P P 0.2955 0.4335 'International Tables Vol C Tables 4.2.6.8 and 6.1.1.4'
S S 0.3331 0.5567 'International Tables Vol C Tables 4.2.6.8 and 6.1.1.4'

loop_
_geom_angle_atom_site_label_1
_geom_angle_atom_site_label_2
_geom_angle_atom_site_label_3
_geom_angle
N3 P1 N2 105.74(17)
N3 P1 N1 108.25(18)
N2 P1 N1 83.31(17)
N3 P1 S003 114.38(13)
N2 P1 S003 121.01(13)
N1 P1 S003 119.75(13)
N3 P1 P2 116.03(13)
N2 P1 P2 41.81(12)
N1 P1 P2 41.68(11)
S003 P1 P2 129.59(6)
O1 P2 N4 111.29(18)
O1 P2 N1 120.21(18)
N4 P2 N1 108.83(18)
O1 P2 N2 119.54(18)
N4 P2 N2 109.19(18)
N1 P2 N2 84.98(17)
O1 P2 P1 129.39(13)
N4 P2 P1 119.31(13)
N1 P2 P1 42.64(13)
N2 P2 P1 42.53(11)
C7 F11 F12 55.4(6)
C7 F12 F11 52.5(6)
C7 F12 F13 47.7(5)
F11 F12 F13 93.7(6)
C7 F13 F12 54.1(6)
C25 O3 C26 117.1(4)
H1X O4 H2X 102(6)
C10 N1 P2 130.1(3)
C10 N1 P1 132.0(3)
P2 N1 P1 95.68(18)
C14 N2 P2 131.0(3)
C14 N2 P1 130.6(3)
P2 N2 P1 95.66(17)
C17 N3 P1 128.3(3)
C17 N3 H4X 113(3)
P1 N3 H4X 114(3)
C1 N4 P2 132.3(3)
C1 N4 H5X 115(3)
P2 N4 H5X 113(3)
C2 C1 C6 119.7(4)
C2 C1 N4 116.8(4)
C6 C1 N4 123.5(4)
C17 C00H C21 120.1(4)
C17 C00H H00H 119.9
C21 C00H H00H 119.9
C3 C2 C1 119.9(4)
C3 C2 H2 120.0
C1 C2 H2 120.0
C2 C3 C4 120.9(5)
C2 C3 C8 119.6(5)
C4 C3 C8 119.5(5)
C5 C4 C3 118.4(4)
C5 C4 H4 120.8
C3 C4 H4 120.8
C4 C5 C6 121.9(5)
C4 C5 C7 119.7(5)
C6 C5 C7 118.5(5)
C5 C6 C1 119.2(5)
C5 C6 H6 120.4
C1 C6 H6 120.4
F13 C7 F11 133.7(7)
F13 C7 F10 94.5(6)
F11 C7 F10 84.5(7)
F13 C7 F12 78.2(8)
F11 C7 F12 72.1(7)
F10 C7 F12 137.2(7)
F13 C7 C5 115.7(5)
F11 C7 C5 108.2(6)
F10 C7 C5 108.8(7)
F12 C7 C5 112.4(6)
F8 C8 F9 106.9(6)
F8 C8 F7 110.8(8)
F9 C8 F7 100.4(6)
F8 C8 C3 112.5(6)
F9 C8 C3 111.9(6)
F7 C8 C3 113.6(5)
C10 C9 H9A 109.5
C10 C9 H9B 109.5
H9A C9 H9B 109.5
C10 C9 H9C 109.5
H9A C9 H9C 109.5
H9B C9 H9C 109.5
N1 C10 C12 108.2(3)
N1 C10 C11 107.9(3)
C12 C10 C11 110.9(4)
N1 C10 C9 108.6(3)
C12 C10 C9 110.1(4)
C11 C10 C9 111.0(4)
C10 C11 H11A 109.5
C10 C11 H11B 109.5
H11A C11 H11B 109.5
C10 C11 H11C 109.5
H11A C11 H11C 109.5
H11B C11 H11C 109.5
C10 C12 H12A 109.5
C10 C12 H12B 109.5
H12A C12 H12B 109.5
C10 C12 H12C 109.5
H12A C12 H12C 109.5
H12B C12 H12C 109.5
C14 C13 H13A 109.5
C14 C13 H13B 109.5
H13A C13 H13B 109.5
C14 C13 H13C 109.5
H13A C13 H13C 109.5
H13B C13 H13C 109.5
N2 C14 C15 108.0(3)
N2 C14 C16 109.1(3)
C15 C14 C16 111.5(4)
N2 C14 C13 107.7(4)
C15 C14 C13 110.7(3)
C16 C14 C13 109.8(4)
C14 C15 H15A 109.5
C14 C15 H15B 109.5
H15A C15 H15B 109.5
C14 C15 H15C 109.5
H15A C15 H15C 109.5
H15B C15 H15C 109.5
C14 C16 H16A 109.5
C14 C16 H16B 109.5
H16A C16 H16B 109.5
C14 C16 H16C 109.5
H16A C16 H16C 109.5
H16B C16 H16C 109.5
C00H C17 C18 120.1(4)
C00H C17 N3 118.5(4)
C18 C17 N3 121.3(4)
C19 C18 C17 118.8(4)
C19 C18 H18 120.6
C17 C18 H18 120.6
C20 C19 C18 121.6(4)
C20 C19 C23 119.4(4)
C18 C19 C23 119.0(5)
C19 C20 C21 118.8(4)
C19 C20 H20 120.6
C21 C20 H20 120.6
C00H C21 C20 120.5(4)
C00H C21 C22 119.8(5)
C20 C21 C22 119.7(4)
F3 C22 F1 105.9(6)
F3 C22 F2 106.1(6)
F1 C22 F2 104.7(5)
F3 C22 C21 113.2(5)
F1 C22 C21 114.0(4)
F2 C22 C21 112.2(5)
F4 C23 F6 110.4(5)
F4 C23 F5 105.0(5)
F6 C23 F5 102.8(5)
F4 C23 C19 112.2(5)
F6 C23 C19 114.1(4)
F5 C23 C19 111.5(4)
C25 C24 H24A 109.5
C25 C24 H24B 109.5
H24A C24 H24B 109.5
C25 C24 H24C 109.5
H24A C24 H24C 109.5
H24B C24 H24C 109.5
O2 C25 O3 123.0(4)
O2 C25 C24 124.6(5)
O3 C25 C24 112.4(4)
O3 C26 C27 110.9(5)
O3 C26 H26A 109.5
C27 C26 H26A 109.5
O3 C26 H26B 109.5
C27 C26 H26B 109.5
H26A C26 H26B 108.0
C26 C27 H27A 109.5
C26 C27 H27B 109.5
H27A C27 H27B 109.5
C26 C27 H27C 109.5
H27A C27 H27C 109.5
H27B C27 H27C 109.5

loop_
_geom_bond_atom_site_label_1
_geom_bond_atom_site_label_2
_geom_bond_distance
S003 P1 1.9137(14)
P1 N3 1.659(4)
P1 N2 1.690(3)
P1 N1 1.694(4)
P1 P2 2.4880(14)
P2 O1 1.479(3)
P2 N4 1.642(3)
P2 N1 1.663(3)
P2 N2 1.667(4)
F1 C22 1.317(7)
F2 C22 1.327(8)
F3 C22 1.310(7)
F4 C23 1.317(7)
F5 C23 1.335(7)
F6 C23 1.324(7)
F7 C8 1.336(8)
F8 C8 1.305(9)
F9 C8 1.329(10)
F10 C7 1.352(11)
F11 C7 1.340(10)
F11 F12 1.608(14)
F12 C7 1.391(12)
F12 F13 1.681(13)
F13 C7 1.270(10)
O2 C25 1.211(6)
O3 C25 1.332(6)
O3 C26 1.474(7)
O4 H1X 0.90(5)
O4 H2X 0.78(7)
N1 C10 1.490(5)
N2 C14 1.491(5)
N3 C17 1.413(5)
N3 H4X 0.90(3)
N4 C1 1.406(5)
N4 H5X 0.89(3)
C1 C2 1.387(6)
C1 C6 1.403(6)
C00H C17 1.389(6)
C00H C21 1.389(6)
C00H H00H 0.9500
C2 C3 1.386(7)
C2 H2 0.9500
C3 C4 1.399(8)
C3 C8 1.497(8)
C4 C5 1.377(8)
C4 H4 0.9500
C5 C6 1.385(7)
C5 C7 1.511(8)
C6 H6 0.9500
C9 C10 1.531(6)
C9 H9A 0.9800
C9 H9B 0.9800
C9 H9C 0.9800
C10 C12 1.522(6)
C10 C11 1.528(7)
C11 H11A 0.9800
C11 H11B 0.9800
C11 H11C 0.9800
C12 H12A 0.9800
C12 H12B 0.9800
C12 H12C 0.9800
C13 C14 1.529(6)
C13 H13A 0.9800
C13 H13B 0.9800
C13 H13C 0.9800
C14 C15 1.522(6)
C14 C16 1.528(6)
C15 H15A 0.9800
C15 H15B 0.9800
C15 H15C 0.9800
C16 H16A 0.9800
C16 H16B 0.9800
C16 H16C 0.9800
C17 C18 1.397(6)
C18 C19 1.396(7)
C18 H18 0.9500
C19 C20 1.383(7)
C19 C23 1.503(7)
C20 C21 1.397(7)
C20 H20 0.9500
C21 C22 1.485(7)
C24 C25 1.480(7)
C24 H24A 0.9800
C24 H24B 0.9800
C24 H24C 0.9800
C26 C27 1.479(9)
C26 H26A 0.9900
C26 H26B 0.9900
C27 H27A 0.9800
C27 H27B 0.9800
C27 H27C 0.9800

loop_
_geom_torsion_atom_site_label_1
_geom_torsion_atom_site_label_2
_geom_torsion_atom_site_label_3
_geom_torsion_atom_site_label_4
_geom_torsion
C7 F11 F12 F13 -25.8(5)
F11 F12 F13 C7 27.8(5)
O1 P2 N1 C10 47.3(4)
N4 P2 N1 C10 -82.7(4)
N2 P2 N1 C10 168.8(4)
P1 P2 N1 C10 164.2(4)
O1 P2 N1 P1 -116.9(2)
N4 P2 N1 P1 113.17(19)
N2 P2 N1 P1 4.58(17)
N3 P1 N1 C10 87.4(4)
N2 P1 N1 C10 -168.2(4)
S003 P1 N1 C10 -46.2(4)
P2 P1 N1 C10 -163.7(5)
N3 P1 N1 P2 -108.94(18)
N2 P1 N1 P2 -4.53(17)
S003 P1 N1 P2 117.51(13)
O1 P2 N2 C14 -44.9(4)
N4 P2 N2 C14 84.9(4)
N1 P2 N2 C14 -166.9(4)
P1 P2 N2 C14 -162.3(4)
O1 P2 N2 P1 117.47(18)
N4 P2 N2 P1 -112.79(18)
N1 P2 N2 P1 -4.59(17)
N3 P1 N2 C14 -85.9(4)
N1 P1 N2 C14 166.9(4)
S003 P1 N2 C14 46.1(4)
P2 P1 N2 C14 162.4(4)
N3 P1 N2 P2 111.65(18)
N1 P1 N2 P2 4.52(17)
S003 P1 N2 P2 -116.31(14)
N2 P1 N3 C17 155.3(4)
N1 P1 N3 C17 -116.7(4)
S003 P1 N3 C17 19.6(4)
P2 P1 N3 C17 -161.1(3)
O1 P2 N4 C1 -6.0(5)
N1 P2 N4 C1 128.7(4)
N2 P2 N4 C1 -140.1(4)
P1 P2 N4 C1 174.3(3)
P2 N4 C1 C2 -169.2(3)
P2 N4 C1 C6 12.0(7)
C6 C1 C2 C3 -0.3(6)
N4 C1 C2 C3 -179.1(4)
C1 C2 C3 C4 -0.2(7)
C1 C2 C3 C8 -179.1(5)
C2 C3 C4 C5 0.5(8)
C8 C3 C4 C5 179.4(6)
C3 C4 C5 C6 -0.3(8)
C3 C4 C5 C7 -179.9(5)
C4 C5 C6 C1 -0.2(7)
C7 C5 C6 C1 179.4(5)
C2 C1 C6 C5 0.5(7)
N4 C1 C6 C5 179.2(4)
F12 F13 C7 F11 -50.7(11)
F12 F13 C7 F10 -137.3(7)
F12 F13 C7 C5 109.3(8)
F12 F11 C7 F13 52.7(11)
F12 F11 C7 F10 143.7(7)
F12 F11 C7 C5 -108.3(7)
F11 F12 C7 F13 -144.0(6)
F13 F12 C7 F11 144.0(6)
F11 F12 C7 F10 -60.1(11)
F13 F12 C7 F10 83.9(12)
F11 F12 C7 C5 102.9(7)
F13 F12 C7 C5 -113.1(7)
C4 C5 C7 F13 167.6(7)
C6 C5 C7 F13 -12.0(10)
C4 C5 C7 F11 -27.5(10)
C6 C5 C7 F11 152.9(7)
C4 C5 C7 F10 62.8(8)
C6 C5 C7 F10 -116.9(7)
C4 C5 C7 F12 -105.1(9)
C6 C5 C7 F12 75.2(9)
C2 C3 C8 F8 130.4(7)
C4 C3 C8 F8 -48.5(9)
C2 C3 C8 F9 -109.2(6)
C4 C3 C8 F9 71.8(8)
C2 C3 C8 F7 3.5(10)
C4 C3 C8 F7 -175.4(6)
P2 N1 C10 C12 39.5(5)
P1 N1 C10 C12 -161.9(3)
P2 N1 C10 C11 159.6(3)
P1 N1 C10 C11 -41.8(5)
P2 N1 C10 C9 -80.0(5)
P1 N1 C10 C9 78.6(5)
P2 N2 C14 C15 -156.9(3)
P1 N2 C14 C15 46.5(5)
P2 N2 C14 C16 81.8(5)
P1 N2 C14 C16 -74.8(5)
P2 N2 C14 C13 -37.4(5)
P1 N2 C14 C13 166.1(3)
C21 C00H C17 C18 -0.8(6)
C21 C00H C17 N3 176.9(4)
P1 N3 C17 C00H 124.6(4)
P1 N3 C17 C18 -57.7(6)
C00H C17 C18 C19 -0.5(6)
N3 C17 C18 C19 -178.3(4)
C17 C18 C19 C20 1.1(7)
C17 C18 C19 C23 -177.3(4)
C18 C19 C20 C21 -0.3(7)
C23 C19 C20 C21 178.2(5)
C17 C00H C21 C20 1.7(7)
C17 C00H C21 C22 178.7(4)
C19 C20 C21 C00H -1.1(7)
C19 C20 C21 C22 -178.2(4)
C00H C21 C22 F3 -102.7(6)
C20 C21 C22 F3 74.4(7)
C00H C21 C22 F1 18.4(7)
C20 C21 C22 F1 -164.5(5)
C00H C21 C22 F2 137.2(6)
C20 C21 C22 F2 -45.7(7)
C20 C19 C23 F4 36.5(7)
C18 C19 C23 F4 -145.0(5)
C20 C19 C23 F6 163.1(5)
C18 C19 C23 F6 -18.4(8)
C20 C19 C23 F5 -80.9(6)
C18 C19 C23 F5 97.6(6)
C26 O3 C25 O2 -3.2(8)
C26 O3 C25 C24 178.5(6)
C25 O3 C26 C27 -78.9(6)
